data_1549246
loop_
_publ_author_name
'Parvin, Nasrina'
'Pal, Shiv'
'Echeverr\'ia, Jorge'
'Alvarez, Santiago'
'Khan, Shabana'

_publ_section_title
;
 Taming a monomeric
 [Cu(\h<sup>6</sup>-C<sub>6</sub>H<sub>6</sub>)]<sup>+</sup> complex with
 silylene.
;
_journal_issue 18
_journal_name_full 'Chemical science'
_journal_page_first 4333
_journal_page_last 4337
_journal_paper_doi 10.1039/c8sc00459e
_journal_volume 9
_journal_year 2018
_chemical_formula_moiety 'C40 H56 Cl2 Cu F6 N2 Sb'
_chemical_formula_sum 'C40 H56 Cl2 Cu F6 N2 Sb'
_chemical_formula_weight 935.08
_space_group_crystal_system monoclinic
_space_group_IT_number 14
_space_group_name_Hall '-P 2yn'
_space_group_name_H-M_alt 'P 1 21/n 1'
_symmetry_space_group_name_Hall '-P 2yn'
_symmetry_space_group_name_H-M 'P 1 21/n 1'
_atom_sites_solution_hydrogens geom
_audit_creation_method SHELXL-2014/7
_audit_update_record
;
2017-05-04 deposited with the CCDC.
2018-04-13 downloaded from the CCDC.
;
_cell_angle_alpha 90
_cell_angle_beta 104.638(10)
_cell_angle_gamma 90
_cell_formula_units_Z 4
_cell_length_a 10.506(5)
_cell_length_b 20.813(9)
_cell_length_c 20.435(9)
_cell_measurement_reflns_used 9680
_cell_measurement_temperature 100(2)
_cell_measurement_theta_max 21.33
_cell_measurement_theta_min 2.23
_cell_volume 4323(3)
_computing_cell_refinement 'Bruker SAINT'
_computing_data_collection 'Bruker APEX2'
_computing_data_reduction 'Bruker SAINT'
_computing_molecular_graphics 'Bruker SHELXTL'
_computing_publication_material 'Bruker SHELXTL'
_computing_structure_refinement 'SHELXL-2014 (Sheldrick 2014)'
_computing_structure_solution 'SHELXS-97 (Sheldrick 2008)'
_diffrn_ambient_temperature 100(2)
_diffrn_measured_fraction_theta_full 0.999
_diffrn_measured_fraction_theta_max 0.999
_diffrn_measurement_device_type 'Bruker APEX-II CCD'
_diffrn_measurement_method '\f and \w scans'
_diffrn_radiation_type MoK\a
_diffrn_radiation_wavelength 0.71073
_diffrn_reflns_av_R_equivalents 0.1945
_diffrn_reflns_av_unetI/netI 0.0729
_diffrn_reflns_Laue_measured_fraction_full 0.999
_diffrn_reflns_Laue_measured_fraction_max 0.999
_diffrn_reflns_limit_h_max 12
_diffrn_reflns_limit_h_min -12
_diffrn_reflns_limit_k_max 24
_diffrn_reflns_limit_k_min -24
_diffrn_reflns_limit_l_max 24
_diffrn_reflns_limit_l_min -24
_diffrn_reflns_number 137860
_diffrn_reflns_point_group_measured_fraction_full 0.999
_diffrn_reflns_point_group_measured_fraction_max 0.999
_diffrn_reflns_theta_full 25.242
_diffrn_reflns_theta_max 25.246
_diffrn_reflns_theta_min 2.212
_exptl_absorpt_coefficient_mu 1.295
_exptl_absorpt_correction_type multi-scan
_exptl_crystal_colour colorless
_exptl_crystal_density_diffrn 1.437
_exptl_crystal_description block
_exptl_crystal_F_000 1912
_exptl_crystal_size_max 0.1
_exptl_crystal_size_mid 0.1
_exptl_crystal_size_min 0.1
_exptl_transmission_factor_max 0.7122
_exptl_transmission_factor_min 0.6074
_refine_diff_density_max 0.912
_refine_diff_density_min -0.678
_refine_diff_density_rms 0.093
_refine_ls_extinction_method none
_refine_ls_goodness_of_fit_ref 1.971
_refine_ls_hydrogen_treatment constr
_refine_ls_matrix_type full
_refine_ls_number_parameters 483
_refine_ls_number_reflns 7831
_refine_ls_number_restraints 0
_refine_ls_restrained_S_all 1.971
_refine_ls_R_factor_all 0.1250
_refine_ls_R_factor_gt 0.0632
_refine_ls_shift/su_max 0.001
_refine_ls_shift/su_mean 0.000
_refine_ls_structure_factor_coef Fsqd
_refine_ls_weighting_details 'w=1/[\s^2^(Fo^2^)] where P=(Fo^2^+2Fc^2^)/3'
_refine_ls_weighting_scheme calc
_refine_ls_wR_factor_gt 0.1003
_refine_ls_wR_factor_ref 0.1066
_reflns_Friedel_coverage 0.000
_reflns_number_gt 4681
_reflns_number_total 7831
_reflns_threshold_expression 'I > 2\s(I)'
_cod_data_source_file c8sc00459e2.cif
_cod_data_source_block Q1_a
_cod_depositor_comments 'Adding full bibliography for 1549244--1549247.cif.'
_cod_original_formula_sum 'C40 H56 Cl2 Cu F6 N2 Sb '
_cod_database_code 1549246
_shelx_shelxl_version_number 2014/7
_shelx_space_group_comment
;
The symmetry employed for this shelxl refinement is uniquely defined
by the following loop, which should always be used as a source of
symmetry information in preference to the above space-group names.
They are only intended as comments.
;

loop_
_space_group_symop_operation_xyz
'x, y, z'
'-x+1/2, y+1/2, -z+1/2'
'-x, -y, -z'
'x-1/2, -y-1/2, z-1/2'

loop_
_atom_site_label
_atom_site_type_symbol
_atom_site_fract_x
_atom_site_fract_y
_atom_site_fract_z
_atom_site_U_iso_or_equiv
_atom_site_adp_type
_atom_site_occupancy
_atom_site_site_symmetry_order
_atom_site_calc_flag
_atom_site_refinement_flags_posn
_atom_site_refinement_flags_adp
Sb1 Sb 0.77889(3) 0.86831(2) 0.80044(2) 0.05460(15) Uani 1 1 d . .
Cu02 Cu 0.19491(6) 0.61905(3) 0.66661(3) 0.0535(2) Uani 1 1 d . .
Cl1 Cl 0.6492(3) 0.93266(12) 0.55319(12) 0.1560(10) Uani 1 1 d . .
Cl2 Cl 0.3891(2) 0.92029(12) 0.56985(14) 0.1621(10) Uani 1 1 d . .
N2 N 0.3238(3) 0.74364(18) 0.67454(19) 0.0296(10) Uani 1 1 d . .
N1 N 0.3704(3) 0.69760(18) 0.77051(19) 0.0293(10) Uani 1 1 d . .
C1 C 0.3023(4) 0.6886(2) 0.7053(2) 0.0296(12) Uani 1 1 d . .
C2 C 0.2764(5) 0.7551(2) 0.6028(2) 0.0315(12) Uani 1 1 d . .
C3 C 0.4326(4) 0.7561(2) 0.7793(3) 0.0395(13) Uani 1 1 d . .
H3 H 0.4844 0.7727 0.8195 0.047 Uiso 1 1 calc R U
C4 C 0.4042(4) 0.7844(2) 0.7188(3) 0.0388(13) Uani 1 1 d . .
H4 H 0.4336 0.8244 0.7087 0.047 Uiso 1 1 calc R U
C5 C 0.3774(5) 0.6506(2) 0.8226(2) 0.0331(12) Uani 1 1 d . .
C6 C 0.1584(5) 0.7884(2) 0.5800(3) 0.0369(13) Uani 1 1 d . .
C7 C 0.4807(5) 0.6065(2) 0.8360(3) 0.0404(14) Uani 1 1 d . .
C8 C 0.2817(5) 0.6513(2) 0.8588(3) 0.0404(14) Uani 1 1 d . .
F5 F 0.6460(4) 0.8566(2) 0.8429(2) 0.1403(18) Uani 1 1 d . .
C9 C 0.0804(5) 0.8142(2) 0.6269(3) 0.0465(14) Uani 1 1 d . .
H9 H 0.1354 0.8099 0.6732 0.056 Uiso 1 1 calc R U
C10 C 0.3522(5) 0.7332(2) 0.5607(3) 0.0411(14) Uani 1 1 d . .
F2 F 0.9082(4) 0.8813(2) 0.7587(2) 0.158(2) Uani 1 1 d . .
C11 C 0.0141(5) 0.5654(3) 0.6295(4) 0.0525(16) Uani 1 1 d . .
C12 C 0.1134(5) 0.7966(2) 0.5105(3) 0.0525(15) Uani 1 1 d . .
H12 H 0.0339 0.8174 0.4928 0.063 Uiso 1 1 calc R U
C13 C 0.3035(5) 0.7424(2) 0.4919(3) 0.0511(15) Uani 1 1 d . .
H13 H 0.3503 0.7272 0.4621 0.061 Uiso 1 1 calc R U
C14 C 0.2016(6) 0.4937(3) 0.6590(3) 0.0590(17) Uani 1 1 d . .
C15 C 0.4824(6) 0.5609(3) 0.8851(3) 0.0578(16) Uani 1 1 d . .
H15 H 0.5495 0.5305 0.8948 0.069 Uiso 1 1 calc R U
C16 C 0.4851(5) 0.7014(3) 0.5884(3) 0.0492(15) Uani 1 1 d . .
H16 H 0.4935 0.6929 0.6365 0.059 Uiso 1 1 calc R U
C17 C 0.5872(5) 0.6087(3) 0.7978(3) 0.0592(17) Uani 1 1 d . .
H17 H 0.5897 0.6523 0.7801 0.071 Uiso 1 1 calc R U
C18 C 0.1507(6) 0.5484(3) 0.5519(3) 0.0519(16) Uani 1 1 d . .
C19 C 0.1762(5) 0.7032(3) 0.8479(3) 0.0513(15) Uani 1 1 d . .
H19 H 0.1705 0.7225 0.8035 0.062 Uiso 1 1 calc R U
C20 C 0.0958(6) 0.5234(3) 0.6752(3) 0.0547(16) Uani 1 1 d . .
C21 C 0.1856(6) 0.7741(3) 0.4674(3) 0.0596(17) Uani 1 1 d . .
H21 H 0.1543 0.7803 0.4210 0.071 Uiso 1 1 calc R U
C22 C 0.2296(5) 0.5053(3) 0.5981(4) 0.0593(17) Uani 1 1 d . .
C23 C 0.0452(6) 0.5794(2) 0.5684(3) 0.0547(17) Uani 1 1 d . .
F4 F 0.6498(4) 0.8816(3) 0.7256(2) 0.182(2) Uani 1 1 d . .
C24 C 0.3868(6) 0.5595(3) 0.9201(3) 0.0650(18) Uani 1 1 d . .
H24 H 0.3893 0.5280 0.9527 0.078 Uiso 1 1 calc R U
C25 C 0.2890(6) 0.6037(3) 0.9077(3) 0.0561(16) Uani 1 1 d . .
H25 H 0.2255 0.6022 0.9322 0.067 Uiso 1 1 calc R U
F3 F 0.7869(4) 0.95101(19) 0.8268(3) 0.182(2) Uani 1 1 d . .
F1 F 0.9054(4) 0.8520(3) 0.8773(2) 0.187(2) Uani 1 1 d . .
C26 C 0.5539(6) 0.5625(3) 0.7383(3) 0.094(2) Uani 1 1 d . .
H26A H 0.5647 0.5191 0.7546 0.141 Uiso 1 1 calc R U
H26B H 0.6115 0.5703 0.7094 0.141 Uiso 1 1 calc R U
H26C H 0.4643 0.5691 0.7132 0.141 Uiso 1 1 calc R U
F6 F 0.7699(4) 0.7844(2) 0.7811(3) 0.219(3) Uani 1 1 d . .
C27 C 0.0639(6) 0.5073(3) 0.7427(3) 0.102(3) Uani 1 1 d . .
H27A H 0.0313 0.4641 0.7412 0.153 Uiso 1 1 calc R U
H27B H -0.0017 0.5366 0.7501 0.153 Uiso 1 1 calc R U
H27C H 0.1422 0.5113 0.7788 0.153 Uiso 1 1 calc R U
C28 C 0.0473(6) 0.8844(3) 0.6150(3) 0.091(2) Uani 1 1 d . .
H28A H 0.1249 0.9077 0.6125 0.137 Uiso 1 1 calc R U
H28B H 0.0150 0.9009 0.6516 0.137 Uiso 1 1 calc R U
H28C H -0.0189 0.8893 0.5733 0.137 Uiso 1 1 calc R U
C29 C -0.0393(6) 0.6242(3) 0.5169(3) 0.100(3) Uani 1 1 d . .
H29A H 0.0152 0.6566 0.5044 0.151 Uiso 1 1 calc R U
H29B H -0.1038 0.6442 0.5360 0.151 Uiso 1 1 calc R U
H29C H -0.0827 0.6002 0.4774 0.151 Uiso 1 1 calc R U
C30 C -0.1108(6) 0.5914(3) 0.6446(4) 0.102(3) Uani 1 1 d . .
H30A H -0.1659 0.5562 0.6505 0.153 Uiso 1 1 calc R U
H30B H -0.1570 0.6177 0.6076 0.153 Uiso 1 1 calc R U
H30C H -0.0883 0.6167 0.6852 0.153 Uiso 1 1 calc R U
C31 C 0.2137(6) 0.7554(3) 0.8997(4) 0.110(3) Uani 1 1 d . .
H31A H 0.2157 0.7385 0.9436 0.165 Uiso 1 1 calc R U
H31B H 0.1504 0.7896 0.8890 0.165 Uiso 1 1 calc R U
H31C H 0.2992 0.7717 0.8995 0.165 Uiso 1 1 calc R U
C32 C 0.1746(6) 0.5611(3) 0.4827(3) 0.100(2) Uani 1 1 d . .
H32A H 0.0928 0.5586 0.4488 0.150 Uiso 1 1 calc R U
H32B H 0.2346 0.5296 0.4735 0.150 Uiso 1 1 calc R U
H32C H 0.2117 0.6032 0.4821 0.150 Uiso 1 1 calc R U
C33 C 0.5952(6) 0.7461(3) 0.5841(4) 0.130(3) Uani 1 1 d . .
H33A H 0.5931 0.7536 0.5375 0.194 Uiso 1 1 calc R U
H33B H 0.6779 0.7270 0.6066 0.194 Uiso 1 1 calc R U
H33C H 0.5850 0.7861 0.6055 0.194 Uiso 1 1 calc R U
C34 C 0.4986(6) 0.6386(3) 0.5558(4) 0.110(3) Uani 1 1 d . .
H34A H 0.4308 0.6099 0.5616 0.165 Uiso 1 1 calc R U
H34B H 0.5832 0.6204 0.5763 0.165 Uiso 1 1 calc R U
H34C H 0.4904 0.6451 0.5084 0.165 Uiso 1 1 calc R U
C35 C 0.0412(5) 0.6776(3) 0.8473(4) 0.125(3) Uani 1 1 d . .
H35A H 0.0267 0.6378 0.8229 0.188 Uiso 1 1 calc R U
H35B H -0.0244 0.7082 0.8258 0.188 Uiso 1 1 calc R U
H35C H 0.0357 0.6706 0.8930 0.188 Uiso 1 1 calc R U
C36 C 0.7234(5) 0.5927(3) 0.8416(3) 0.114(3) Uani 1 1 d . .
H36A H 0.7246 0.5491 0.8571 0.170 Uiso 1 1 calc R U
H36B H 0.7445 0.6211 0.8799 0.170 Uiso 1 1 calc R U
H36C H 0.7870 0.5978 0.8156 0.170 Uiso 1 1 calc R U
C37 C -0.0428(6) 0.7768(3) 0.6226(4) 0.134(3) Uani 1 1 d . .
H37A H -0.1006 0.7817 0.5783 0.200 Uiso 1 1 calc R U
H37B H -0.0854 0.7925 0.6558 0.200 Uiso 1 1 calc R U
H37C H -0.0215 0.7322 0.6309 0.200 Uiso 1 1 calc R U
C38 C 0.2810(6) 0.4449(3) 0.7084(3) 0.112(3) Uani 1 1 d . .
H38A H 0.2288 0.4071 0.7087 0.168 Uiso 1 1 calc R U
H38B H 0.3052 0.4631 0.7530 0.168 Uiso 1 1 calc R U
H38C H 0.3589 0.4336 0.6946 0.168 Uiso 1 1 calc R U
C39 C 0.3438(6) 0.4710(3) 0.5796(4) 0.113(3) Uani 1 1 d . .
H39A H 0.4228 0.4776 0.6148 0.170 Uiso 1 1 calc R U
H39B H 0.3555 0.4879 0.5378 0.170 Uiso 1 1 calc R U
H39C H 0.3252 0.4258 0.5747 0.170 Uiso 1 1 calc R U
C40 C 0.5324(7) 0.9582(3) 0.5935(3) 0.111(3) Uani 1 1 d . .
H40A H 0.5671 0.9526 0.6418 0.133 Uiso 1 1 calc R U
H40B H 0.5174 1.0038 0.5850 0.133 Uiso 1 1 calc R U

loop_
_atom_site_aniso_label
_atom_site_aniso_U_11
_atom_site_aniso_U_22
_atom_site_aniso_U_33
_atom_site_aniso_U_23
_atom_site_aniso_U_13
_atom_site_aniso_U_12
Sb1 0.0457(2) 0.0582(3) 0.0580(3) 0.0018(2) 0.0097(2) -0.0093(2)
Cu02 0.0526(4) 0.0476(5) 0.0577(5) -0.0131(4) 0.0089(4) -0.0242(4)
Cl1 0.194(2) 0.164(2) 0.148(2) -0.0058(18) 0.113(2) 0.0137(19)
Cl2 0.1199(19) 0.142(2) 0.211(3) 0.0292(19) 0.0157(19) -0.0323(16)
N2 0.029(2) 0.027(3) 0.031(3) -0.002(2) 0.004(2) -0.0090(19)
N1 0.029(2) 0.029(3) 0.030(3) 0.001(2) 0.007(2) -0.005(2)
C1 0.027(3) 0.032(3) 0.031(3) 0.001(3) 0.008(3) 0.000(2)
C2 0.034(3) 0.030(3) 0.030(3) 0.003(3) 0.008(3) -0.010(2)
C3 0.042(3) 0.033(3) 0.040(4) -0.006(3) 0.004(3) -0.016(3)
C4 0.039(3) 0.027(3) 0.047(4) -0.002(3) 0.006(3) -0.013(3)
C5 0.035(3) 0.027(3) 0.033(3) 0.003(3) 0.002(3) -0.002(3)
C6 0.036(3) 0.030(3) 0.040(4) -0.006(3) 0.003(3) -0.004(3)
C7 0.044(3) 0.030(3) 0.044(4) -0.004(3) 0.004(3) 0.001(3)
C8 0.042(3) 0.042(4) 0.037(3) -0.004(3) 0.009(3) -0.011(3)
F5 0.125(3) 0.175(4) 0.151(4) -0.085(3) 0.090(3) -0.100(3)
C9 0.047(3) 0.044(4) 0.048(4) 0.000(3) 0.011(3) 0.005(3)
C10 0.040(4) 0.046(4) 0.039(4) 0.001(3) 0.012(3) -0.011(3)
F2 0.120(3) 0.238(6) 0.149(4) -0.079(4) 0.097(3) -0.074(3)
C11 0.039(4) 0.036(4) 0.080(5) -0.016(4) 0.012(4) -0.014(3)
C12 0.050(4) 0.050(4) 0.049(4) 0.002(3) -0.004(3) 0.006(3)
C13 0.056(4) 0.057(4) 0.040(4) -0.005(3) 0.013(3) -0.006(3)
C14 0.053(4) 0.046(4) 0.069(5) 0.005(4) -0.003(4) -0.014(3)
C15 0.060(4) 0.047(4) 0.061(4) 0.002(4) 0.005(4) 0.017(3)
C16 0.038(3) 0.069(4) 0.046(4) -0.005(3) 0.020(3) -0.001(3)
C17 0.054(4) 0.054(4) 0.073(5) -0.001(3) 0.023(4) 0.010(3)
C18 0.064(4) 0.045(4) 0.044(4) -0.013(3) 0.008(4) -0.033(3)
C19 0.048(4) 0.067(4) 0.044(4) 0.003(3) 0.020(3) 0.009(3)
C20 0.060(4) 0.046(4) 0.054(4) -0.010(3) 0.008(4) -0.032(3)
C21 0.072(5) 0.064(4) 0.037(4) 0.004(3) 0.003(4) -0.009(4)
C22 0.048(4) 0.037(4) 0.091(6) -0.017(4) 0.012(4) -0.009(3)
C23 0.052(4) 0.030(4) 0.066(5) -0.002(3) -0.016(4) -0.012(3)
F4 0.125(4) 0.288(7) 0.098(4) 0.078(4) -0.034(3) -0.033(4)
C24 0.084(5) 0.055(5) 0.048(4) 0.015(3) 0.000(4) -0.005(4)
C25 0.061(4) 0.065(4) 0.049(4) 0.006(3) 0.026(3) -0.008(4)
F3 0.165(4) 0.073(3) 0.354(7) -0.068(4) 0.149(5) -0.053(3)
F1 0.131(4) 0.260(7) 0.130(4) 0.058(4) -0.037(3) -0.052(4)
C26 0.074(5) 0.098(6) 0.120(6) -0.029(5) 0.043(4) 0.007(4)
F6 0.117(4) 0.080(3) 0.456(9) -0.074(5) 0.064(5) 0.002(3)
C27 0.132(6) 0.103(6) 0.079(5) -0.004(4) 0.045(5) -0.064(5)
C28 0.138(6) 0.057(5) 0.089(5) -0.003(4) 0.048(5) 0.021(4)
C29 0.105(5) 0.062(5) 0.095(6) 0.005(4) -0.048(4) 0.000(4)
C30 0.058(4) 0.069(5) 0.185(8) -0.031(5) 0.043(5) -0.015(4)
C31 0.095(5) 0.083(6) 0.152(8) -0.035(5) 0.031(5) 0.022(4)
C32 0.135(6) 0.107(6) 0.057(5) -0.023(4) 0.022(5) -0.053(5)
C33 0.050(4) 0.100(6) 0.236(10) 0.008(6) 0.033(5) -0.003(4)
C34 0.076(5) 0.085(6) 0.143(7) -0.035(5) -0.019(5) 0.030(4)
C35 0.041(4) 0.098(6) 0.236(10) -0.013(6) 0.035(5) 0.002(4)
C36 0.037(4) 0.162(7) 0.133(7) -0.043(6) 0.004(4) 0.009(4)
C37 0.109(6) 0.103(6) 0.228(10) -0.084(6) 0.115(6) -0.063(5)
C38 0.097(5) 0.085(6) 0.126(7) 0.050(5) -0.025(5) -0.008(4)
C39 0.078(5) 0.083(5) 0.186(9) -0.044(5) 0.047(5) 0.004(4)
C40 0.126(7) 0.133(7) 0.077(6) -0.010(5) 0.031(5) -0.023(6)

loop_
_atom_type_symbol
_atom_type_description
_atom_type_scat_dispersion_real
_atom_type_scat_dispersion_imag
_atom_type_scat_source
C C 0.0033 0.0016 'International Tables Vol C Tables 4.2.6.8 and 6.1.1.4'
H H 0.0000 0.0000 'International Tables Vol C Tables 4.2.6.8 and 6.1.1.4'
Cu Cu 0.3201 1.2651 'International Tables Vol C Tables 4.2.6.8 and 6.1.1.4'
F F 0.0171 0.0103 'International Tables Vol C Tables 4.2.6.8 and 6.1.1.4'
N N 0.0061 0.0033 'International Tables Vol C Tables 4.2.6.8 and 6.1.1.4'
Sb Sb -0.5866 1.5461 'International Tables Vol C Tables 4.2.6.8 and 6.1.1.4'
Cl Cl 0.1484 0.1585 'International Tables Vol C Tables 4.2.6.8 and 6.1.1.4'

loop_
_geom_angle_atom_site_label_1
_geom_angle_atom_site_label_2
_geom_angle_atom_site_label_3
_geom_angle
F6 Sb1 F4 88.6(3)
F6 Sb1 F2 92.6(2)
F4 Sb1 F2 94.1(2)
F6 Sb1 F3 175.3(3)
F4 Sb1 F3 94.3(3)
F2 Sb1 F3 90.81(19)
F6 Sb1 F1 89.7(3)
F4 Sb1 F1 177.5(2)
F2 Sb1 F1 87.8(2)
F3 Sb1 F1 87.2(2)
F6 Sb1 F5 88.4(2)
F4 Sb1 F5 85.5(2)
F2 Sb1 F5 179.0(2)
F3 Sb1 F5 88.25(17)
F1 Sb1 F5 92.5(2)
C1 Cu02 C11 157.2(2)
C1 Cu02 C20 151.5(2)
C11 Cu02 C20 36.74(19)
C1 Cu02 C23 145.6(2)
C11 Cu02 C23 35.60(19)
C20 Cu02 C23 62.65(19)
C1 N2 C4 111.5(4)
C1 N2 C2 123.8(4)
C4 N2 C2 124.6(4)
C1 N1 C3 111.5(4)
C1 N1 C5 123.4(4)
C3 N1 C5 125.1(4)
N2 C1 N1 103.3(4)
N2 C1 Cu02 127.5(4)
N1 C1 Cu02 129.1(4)
C10 C2 C6 123.9(5)
C10 C2 N2 118.0(4)
C6 C2 N2 118.1(4)
C4 C3 N1 106.4(4)
C4 C3 H3 126.8
N1 C3 H3 126.8
C3 C4 N2 107.2(4)
C3 C4 H4 126.4
N2 C4 H4 126.4
C8 C5 C7 122.2(5)
C8 C5 N1 118.8(4)
C7 C5 N1 119.0(4)
C12 C6 C2 116.5(5)
C12 C6 C9 120.5(5)
C2 C6 C9 123.0(5)
C15 C7 C5 117.5(5)
C15 C7 C17 121.3(5)
C5 C7 C17 121.2(5)
C5 C8 C25 117.3(5)
C5 C8 C19 121.6(5)
C25 C8 C19 121.1(5)
C37 C9 C28 109.5(5)
C37 C9 C6 112.3(4)
C28 C9 C6 112.4(4)
C37 C9 H9 107.5
C28 C9 H9 107.5
C6 C9 H9 107.5
C13 C10 C2 117.5(5)
C13 C10 C16 120.5(5)
C2 C10 C16 122.0(5)
C23 C11 C20 118.9(5)
C23 C11 C30 121.0(6)
C20 C11 C30 120.0(6)
C23 C11 Cu02 79.9(3)
C20 C11 Cu02 75.8(3)
C30 C11 Cu02 118.1(4)
C21 C12 C6 120.7(5)
C21 C12 H12 119.6
C6 C12 H12 119.6
C21 C13 C10 120.2(5)
C21 C13 H13 119.9
C10 C13 H13 119.9
C22 C14 C20 120.6(6)
C22 C14 C38 120.8(6)
C20 C14 C38 118.6(6)
C24 C15 C7 121.2(5)
C24 C15 H15 119.4
C7 C15 H15 119.4
C34 C16 C33 110.7(5)
C34 C16 C10 113.4(4)
C33 C16 C10 111.0(5)
C34 C16 H16 107.1
C33 C16 H16 107.1
C10 C16 H16 107.1
C7 C17 C26 110.0(4)
C7 C17 C36 113.4(5)
C26 C17 C36 108.9(5)
C7 C17 H17 108.1
C26 C17 H17 108.1
C36 C17 H17 108.1
C23 C18 C22 120.1(5)
C23 C18 C32 118.1(6)
C22 C18 C32 121.7(6)
C31 C19 C35 109.8(5)
C31 C19 C8 111.0(5)
C35 C19 C8 113.4(5)
C31 C19 H19 107.4
C35 C19 H19 107.4
C8 C19 H19 107.4
C14 C20 C11 120.8(6)
C14 C20 C27 119.3(6)
C11 C20 C27 119.9(6)
C14 C20 Cu02 87.8(3)
C11 C20 Cu02 67.5(3)
C27 C20 Cu02 117.9(4)
C13 C21 C12 121.1(5)
C13 C21 H21 119.4
C12 C21 H21 119.4
C14 C22 C18 119.7(6)
C14 C22 C39 120.3(7)
C18 C22 C39 120.0(7)
C18 C23 C11 119.8(5)
C18 C23 C29 118.6(6)
C11 C23 C29 121.4(6)
C18 C23 Cu02 88.1(3)
C11 C23 Cu02 64.5(3)
C29 C23 Cu02 121.5(4)
C25 C24 C15 120.6(6)
C25 C24 H24 119.7
C15 C24 H24 119.7
C24 C25 C8 121.2(5)
C24 C25 H25 119.4
C8 C25 H25 119.4
C17 C26 H26A 109.5
C17 C26 H26B 109.5
H26A C26 H26B 109.5
C17 C26 H26C 109.5
H26A C26 H26C 109.5
H26B C26 H26C 109.5
C20 C27 H27A 109.5
C20 C27 H27B 109.5
H27A C27 H27B 109.5
C20 C27 H27C 109.5
H27A C27 H27C 109.5
H27B C27 H27C 109.5
C9 C28 H28A 109.5
C9 C28 H28B 109.5
H28A C28 H28B 109.5
C9 C28 H28C 109.5
H28A C28 H28C 109.5
H28B C28 H28C 109.5
C23 C29 H29A 109.5
C23 C29 H29B 109.5
H29A C29 H29B 109.5
C23 C29 H29C 109.5
H29A C29 H29C 109.5
H29B C29 H29C 109.5
C11 C30 H30A 109.5
C11 C30 H30B 109.5
H30A C30 H30B 109.5
C11 C30 H30C 109.5
H30A C30 H30C 109.5
H30B C30 H30C 109.5
C19 C31 H31A 109.5
C19 C31 H31B 109.5
H31A C31 H31B 109.5
C19 C31 H31C 109.5
H31A C31 H31C 109.5
H31B C31 H31C 109.5
C18 C32 H32A 109.5
C18 C32 H32B 109.5
H32A C32 H32B 109.5
C18 C32 H32C 109.5
H32A C32 H32C 109.5
H32B C32 H32C 109.5
C16 C33 H33A 109.5
C16 C33 H33B 109.5
H33A C33 H33B 109.5
C16 C33 H33C 109.5
H33A C33 H33C 109.5
H33B C33 H33C 109.5
C16 C34 H34A 109.5
C16 C34 H34B 109.5
H34A C34 H34B 109.5
C16 C34 H34C 109.5
H34A C34 H34C 109.5
H34B C34 H34C 109.5
C19 C35 H35A 109.5
C19 C35 H35B 109.5
H35A C35 H35B 109.5
C19 C35 H35C 109.5
H35A C35 H35C 109.5
H35B C35 H35C 109.5
C17 C36 H36A 109.5
C17 C36 H36B 109.5
H36A C36 H36B 109.5
C17 C36 H36C 109.5
H36A C36 H36C 109.5
H36B C36 H36C 109.5
C9 C37 H37A 109.5
C9 C37 H37B 109.5
H37A C37 H37B 109.5
C9 C37 H37C 109.5
H37A C37 H37C 109.5
H37B C37 H37C 109.5
C14 C38 H38A 109.5
C14 C38 H38B 109.5
H38A C38 H38B 109.5
C14 C38 H38C 109.5
H38A C38 H38C 109.5
H38B C38 H38C 109.5
C22 C39 H39A 109.5
C22 C39 H39B 109.5
H39A C39 H39B 109.5
C22 C39 H39C 109.5
H39A C39 H39C 109.5
H39B C39 H39C 109.5
Cl2 C40 Cl1 114.7(4)
Cl2 C40 H40A 108.6
Cl1 C40 H40A 108.6
Cl2 C40 H40B 108.6
Cl1 C40 H40B 108.6
H40A C40 H40B 107.6

loop_
_geom_bond_atom_site_label_1
_geom_bond_atom_site_label_2
_geom_bond_distance
Sb1 F6 1.788(4)
Sb1 F4 1.790(4)
Sb1 F2 1.797(4)
Sb1 F3 1.799(4)
Sb1 F1 1.814(4)
Sb1 F5 1.837(3)
Cu02 C1 1.881(5)
Cu02 C11 2.168(5)
Cu02 C20 2.275(5)
Cu02 C23 2.364(5)
Cl1 C40 1.725(6)
Cl2 C40 1.660(6)
N2 C1 1.354(5)
N2 C4 1.366(5)
N2 C2 1.444(5)
N1 C1 1.357(5)
N1 C3 1.372(5)
N1 C5 1.433(5)
C2 C10 1.388(6)
C2 C6 1.394(6)
C3 C4 1.333(6)
C3 H3 0.9300
C4 H4 0.9300
C5 C8 1.391(6)
C5 C7 1.395(6)
C6 C12 1.390(6)
C6 C9 1.508(6)
C7 C15 1.379(6)
C7 C17 1.517(7)
C8 C25 1.395(7)
C8 C19 1.524(6)
C9 C37 1.493(6)
C9 C28 1.508(6)
C9 H9 0.9800
C10 C13 1.382(6)
C10 C16 1.519(6)
C11 C23 1.398(7)
C11 C20 1.404(7)
C11 C30 1.522(7)
C12 C21 1.381(6)
C12 H12 0.9300
C13 C21 1.380(7)
C13 H13 0.9300
C14 C22 1.371(7)
C14 C20 1.382(7)
C14 C38 1.524(7)
C15 C24 1.372(7)
C15 H15 0.9300
C16 C34 1.490(7)
C16 C33 1.503(7)
C16 H16 0.9800
C17 C26 1.521(7)
C17 C36 1.521(7)
C17 H17 0.9800
C18 C23 1.395(7)
C18 C22 1.409(7)
C18 C32 1.522(7)
C19 C31 1.498(7)
C19 C35 1.513(6)
C19 H19 0.9800
C20 C27 1.535(7)
C21 H21 0.9300
C22 C39 1.525(7)
C23 C29 1.514(7)
C24 C25 1.354(7)
C24 H24 0.9300
C25 H25 0.9300
C26 H26A 0.9600
C26 H26B 0.9600
C26 H26C 0.9600
C27 H27A 0.9600
C27 H27B 0.9600
C27 H27C 0.9600
C28 H28A 0.9600
C28 H28B 0.9600
C28 H28C 0.9600
C29 H29A 0.9600
C29 H29B 0.9600
C29 H29C 0.9600
C30 H30A 0.9600
C30 H30B 0.9600
C30 H30C 0.9600
C31 H31A 0.9600
C31 H31B 0.9600
C31 H31C 0.9600
C32 H32A 0.9600
C32 H32B 0.9600
C32 H32C 0.9600
C33 H33A 0.9600
C33 H33B 0.9600
C33 H33C 0.9600
C34 H34A 0.9600
C34 H34B 0.9600
C34 H34C 0.9600
C35 H35A 0.9600
C35 H35B 0.9600
C35 H35C 0.9600
C36 H36A 0.9600
C36 H36B 0.9600
C36 H36C 0.9600
C37 H37A 0.9600
C37 H37B 0.9600
C37 H37C 0.9600
C38 H38A 0.9600
C38 H38B 0.9600
C38 H38C 0.9600
C39 H39A 0.9600
C39 H39B 0.9600
C39 H39C 0.9600
C40 H40A 0.9700
C40 H40B 0.9700
